data_4322160
loop_
_publ_author_name
'Scott S. Turner'
'Peter Day'
'K. M. Abdul Malik'
'Michael B. Hursthouse'
'Simon J. Teat'
'Elizabeth J. MacLean'
'Lee Martin'
'Samual A. French'

_publ_section_title
;
 Effect of Included Solvent Molecules on the Physical Properties of the
 Paramagnetic Charge Transfer Salts
 \b''-(bedt-ttf)4[(H3O)Fe(C2O4)3].Solvent (bedt-ttf =
 Bis(ethylenedithio)tetrathiafulvalene)
;
_journal_name_full 'Inorganic Chemistry'
_journal_page_first 3543
_journal_page_last 3549
_journal_paper_doi 10.1021/ic990102u
_journal_volume 38
_journal_year 1999
_chemical_formula_moiety '4(C10H8S8), Fe(C2O4)3, H2O, 0.5(C5H5N)'
_chemical_formula_sum 'C48.5 H36.5 Fe N0.5 O13 S32'
_chemical_formula_weight 1916.05
_chemical_name_systematic
; 
 ? 
;
_space_group_IT_number 15
_symmetry_cell_setting monoclinic
_symmetry_space_group_name_Hall '-C 2yc'
_symmetry_space_group_name_H-M 'C 1 2/c 1'
_atom_sites_solution_hydrogens geom
_atom_sites_solution_primary direct
_atom_sites_solution_secondary difmap
_audit_creation_method SHELXL-93
_cell_angle_alpha 90.00
_cell_angle_beta 93.22(3)
_cell_angle_gamma 90.00
_cell_formula_units_Z 4
_cell_length_a 10.267(2)
_cell_length_b 19.845(4)
_cell_length_c 34.907(7)
_cell_measurement_reflns_used 250
_cell_measurement_temperature 150(2)
_cell_measurement_theta_max 25.11
_cell_measurement_theta_min 2.05
_cell_volume 7101(2)
_computing_cell_refinement 'REFINE in MADNES'
_computing_data_collection MADNES
_computing_data_reduction ABSMAD
_computing_molecular_graphics 'SNOOPI (Davies, 1983)'
_computing_publication_material SHELXL-93
_computing_structure_refinement 'SHELXL-93 (Sheldrick, 1993)'
_computing_structure_solution 'SHELXS-86 (Sheldrick, 1990)'
_diffrn_ambient_temperature 150(2)
_diffrn_measurement_device 'FAST area detector diffractometer'
_diffrn_radiation_monochromator graphite
_diffrn_radiation_source 'Rotating anode generator'
_diffrn_radiation_type MoK\a
_diffrn_radiation_wavelength 0.71069
_diffrn_reflns_av_R_equivalents 0.1102
_diffrn_reflns_av_sigmaI/netI 0.1263
_diffrn_reflns_limit_h_max 11
_diffrn_reflns_limit_h_min -12
_diffrn_reflns_limit_k_max 22
_diffrn_reflns_limit_k_min -23
_diffrn_reflns_limit_l_max 29
_diffrn_reflns_limit_l_min -40
_diffrn_reflns_number 13491
_diffrn_reflns_theta_max 25.11
_diffrn_reflns_theta_min 2.05
_exptl_absorpt_coefficient_mu 1.213
_exptl_absorpt_correction_type none
_exptl_crystal_density_diffrn 1.792
_exptl_crystal_description prism
_exptl_crystal_F_000 3892
_exptl_crystal_size_max 0.22
_exptl_crystal_size_mid 0.18
_exptl_crystal_size_min 0.12
_refine_diff_density_max 1.877
_refine_diff_density_min -0.716
_refine_diff_density_rms 0.165
_refine_ls_extinction_method none
_refine_ls_goodness_of_fit_all 0.983
_refine_ls_goodness_of_fit_obs 1.160
_refine_ls_hydrogen_treatment mixed
_refine_ls_matrix_type full
_refine_ls_number_parameters 444
_refine_ls_number_reflns 5222
_refine_ls_number_restraints 34
_refine_ls_restrained_S_all 0.999
_refine_ls_restrained_S_obs 1.180
_refine_ls_R_factor_all 0.0974
_refine_ls_R_factor_obs 0.0606
_refine_ls_shift/esd_max 0.009
_refine_ls_shift/esd_mean 0.000
_refine_ls_structure_factor_coef Fsqd
_refine_ls_weighting_details 'w=1/[\s^2^(Fo^2^)+(0.0924P)^2^+0.0000P] where P=(Fo^2^+2Fc^2^)/3'
_refine_ls_weighting_scheme calc
_refine_ls_wR_factor_all 0.1832
_refine_ls_wR_factor_obs 0.1657
_reflns_number_observed 3219
_reflns_number_total 5222
_reflns_observed_criterion >2sigma(I)
_cod_data_source_file ic990102u_1.cif
_cod_data_source_block 150K
_cod_depositor_comments
;
The following automatic conversions were performed:

'_refine_ls_weighting_scheme' value 'calc
w=1/[\s^2^(Fo^2^)+(0.0924P)^2^+0.0000P] where P=(Fo^2^+2Fc^2^)/3' was
changed to 'calc'. New tag '_refine_ls_weighting_details' was
created. The value of the new tag was set to
'w=1/[\s^2^(Fo^2^)+(0.0924P)^2^+0.0000P] where P=(Fo^2^+2Fc^2^)/3'.

Automatic conversion script
Id: cif_fix_values 3143 2015-03-26 13:38:13Z robertas 
;
_cod_original_cell_volume 7101.0(24)
_cod_original_formula_sum 'C48.50 H36.50 Fe N0.50 O13 S32'
_cod_database_code 4322160

loop_
_symmetry_equiv_pos_as_xyz
'x, y, z'
'-x, y, -z+1/2'
'x+1/2, y+1/2, z'
'-x+1/2, y+1/2, -z+1/2'
'-x, -y, -z'
'x, -y, z-1/2'
'-x+1/2, -y+1/2, -z'
'x+1/2, -y+1/2, z-1/2'

loop_
_atom_site_aniso_label
_atom_site_aniso_U_11
_atom_site_aniso_U_22
_atom_site_aniso_U_33
_atom_site_aniso_U_23
_atom_site_aniso_U_13
_atom_site_aniso_U_12
Fe1 0.0314(10) 0.0279(11) 0.0164(10) 0.000 0.0028(8) 0.000
S1 0.0151(10) 0.0204(12) 0.0225(13) -0.0027(10) 0.0035(9) -0.0038(9)
S2 0.0154(10) 0.0250(13) 0.0172(12) -0.0032(10) 0.0015(9) -0.0040(9)
S3 0.0248(12) 0.0230(13) 0.0321(14) -0.0012(11) 0.0160(10) -0.0022(10)
S4 0.0418(14) 0.036(2) 0.0177(13) -0.0066(12) 0.0049(11) -0.0079(12)
S5 0.0141(10) 0.0218(12) 0.0173(12) -0.0035(10) 0.0042(9) -0.0047(9)
S6 0.0145(10) 0.0240(12) 0.0178(12) -0.0023(10) 0.0026(9) -0.0052(9)
S7 0.0174(10) 0.0268(13) 0.0185(12) -0.0078(10) 0.0037(9) -0.0051(9)
S8 0.0165(11) 0.0282(13) 0.0228(13) -0.0025(11) 0.0067(9) -0.0063(9)
S9 0.0150(10) 0.0253(13) 0.0156(12) -0.0031(10) 0.0024(9) -0.0061(9)
S10 0.0152(10) 0.0208(12) 0.0171(12) -0.0036(10) 0.0029(9) -0.0055(9)
S11 0.0176(11) 0.0365(15) 0.0238(13) -0.0084(12) 0.0075(10) -0.0107(10)
S12 0.0150(11) 0.0319(14) 0.0255(13) -0.0150(11) 0.0044(9) -0.0023(9)
S13 0.0145(10) 0.0261(13) 0.0156(12) -0.0034(10) 0.0027(9) -0.0070(9)
S14 0.0133(10) 0.0200(12) 0.0192(12) -0.0020(10) 0.0020(9) -0.0056(9)
S15 0.0277(12) 0.0305(14) 0.0192(13) -0.0063(11) 0.0074(9) -0.0097(10)
S16 0.0153(10) 0.0216(13) 0.0284(14) -0.0025(11) 0.0090(9) -0.0053(9)
O1 0.030(3) 0.034(4) 0.019(4) -0.004(3) 0.002(3) -0.001(3)
O2 0.049(4) 0.070(5) 0.035(5) -0.010(4) 0.024(4) -0.011(4)
O3 0.024(3) 0.036(4) 0.018(3) -0.001(3) 0.008(3) -0.004(3)
O4 0.035(4) 0.045(4) 0.030(4) -0.005(4) 0.002(3) -0.014(3)
O5 0.045(4) 0.030(4) 0.024(4) -0.004(3) -0.001(3) -0.010(3)
O6 0.065(5) 0.032(4) 0.049(5) -0.009(4) 0.008(4) -0.002(4)
C1 0.015(4) 0.010(4) 0.023(5) -0.004(4) 0.002(4) -0.006(3)
C2 0.029(5) 0.013(5) 0.020(5) 0.004(4) 0.009(4) 0.004(4)
C3 0.055(6) 0.048(7) 0.021(6) -0.006(5) 0.017(5) 0.005(5)
C4 0.054(6) 0.034(6) 0.030(6) 0.013(5) 0.020(5) 0.010(5)
C5 0.020(4) 0.009(4) 0.019(5) -0.001(4) 0.003(4) 0.000(4)
C6 0.016(4) 0.008(4) 0.020(5) 0.006(4) -0.000(4) 0.000(3)
C7 0.011(4) 0.023(5) 0.014(5) 0.000(4) 0.005(3) -0.001(4)
C8 0.013(4) 0.023(5) 0.021(5) -0.003(4) 0.007(4) -0.003(4)
C9 0.022(4) 0.022(5) 0.023(5) -0.001(4) 0.005(4) -0.000(4)
C10 0.016(4) 0.012(4) 0.020(5) 0.002(4) 0.007(4) 0.006(3)
C11 0.011(4) 0.012(4) 0.016(5) 0.001(4) -0.003(3) -0.002(3)
C12 0.010(4) 0.018(5) 0.020(5) -0.001(4) 0.000(4) -0.002(3)
C13 0.039(7) 0.157(15) 0.048(8) -0.028(9) 0.023(6) -0.043(8)
C14 0.062(7) 0.061(8) 0.031(7) -0.020(6) 0.024(6) -0.039(6)
C15 0.014(4) 0.019(5) 0.019(5) -0.005(4) 0.002(4) 0.002(4)
C16 0.014(4) 0.011(4) 0.018(5) 0.002(4) -0.002(4) -0.002(3)
C17 0.017(4) 0.015(4) 0.019(5) 0.001(4) 0.005(4) 0.001(3)
C18 0.102(7) 0.124(8) 0.081(7) 0.008(6) 0.013(6) -0.049(6)
C19 0.045(6) 0.114(11) 0.033(7) 0.014(7) -0.004(5) -0.054(7)
C20 0.018(4) 0.010(4) 0.021(5) 0.002(4) 0.008(4) -0.003(3)
C21 0.038(6) 0.041(6) 0.020(5) 0.000(5) 0.014(5) 0.005(5)
C22 0.035(5) 0.025(6) 0.024(6) 0.005(5) 0.001(4) 0.008(5)
C23 0.050(6) 0.026(6) 0.029(6) -0.006(5) 0.018(5) -0.003(5)
O1W 0.060(7) 0.062(8) 0.080(9) 0.000 0.032(6) 0.000
N1 0.059(9) 0.068(9) 0.059(9) 0.000 -0.008(5) 0.000
C24 0.032(6) 0.052(7) 0.028(6) 0.000(5) -0.021(5) 0.002(5)
C25 0.040(6) 0.062(7) 0.035(7) 0.005(5) -0.023(5) -0.015(5)
C26 0.043(8) 0.040(9) 0.039(9) 0.000 -0.015(5) 0.000

loop_
_atom_site_label
_atom_site_type_symbol
_atom_site_fract_x
_atom_site_fract_y
_atom_site_fract_z
_atom_site_U_iso_or_equiv
_atom_site_thermal_displace_type
_atom_site_occupancy
_atom_site_calc_flag
_atom_site_refinement_flags
_atom_site_disorder_group
Fe1 Fe 0.0000 0.41781(10) 0.2500 0.0252(5) Uani 1 d S .
S1 S 0.2809(2) 0.32532(11) -0.04922(6) 0.0192(5) Uani 1 d . .
S2 S 0.0426(2) 0.25238(11) -0.07400(6) 0.0192(5) Uani 1 d . .
S3 S 0.4128(2) 0.30276(11) -0.12117(7) 0.0261(6) Uani 1 d . .
S4 S 0.1237(2) 0.22022(13) -0.15092(7) 0.0318(6) Uani 1 d . .
S5 S 0.1637(2) 0.35746(11) 0.03129(6) 0.0176(5) Uani 1 d . .
S6 S -0.0787(2) 0.28601(11) 0.00790(6) 0.0187(5) Uani 1 d . .
S7 S 0.0865(2) 0.39045(11) 0.10917(6) 0.0208(5) Uani 1 d . .
S8 S -0.2066(2) 0.30796(11) 0.07971(7) 0.0223(5) Uani 1 d . .
S9 S -0.0265(2) 0.08794(11) -0.01868(6) 0.0186(5) Uani 1 d . .
S10 S -0.2602(2) 0.01065(11) -0.04344(6) 0.0176(5) Uani 1 d . .
S11 S 0.1095(2) 0.06815(12) -0.08926(7) 0.0257(6) Uani 1 d . .
S12 S -0.1714(2) -0.02131(12) -0.12062(7) 0.0240(6) Uani 1 d . .
S13 S -0.1489(2) 0.11913(11) 0.06154(6) 0.0187(5) Uani 1 d . .
S14 S -0.3858(2) 0.04366(11) 0.03763(6) 0.0175(5) Uani 1 d . .
S15 S -0.2442(2) 0.16022(12) 0.13701(7) 0.0256(6) Uani 1 d . .
S16 S -0.5231(2) 0.07454(11) 0.10754(7) 0.0215(5) Uani 1 d . .
O1 O 0.1531(5) 0.4320(3) 0.2178(2) 0.0274(15) Uani 1 d . .
O2 O 0.3317(7) 0.4964(4) 0.2148(2) 0.051(2) Uani 1 d . .
O3 O 0.0991(5) 0.4842(3) 0.2832(2) 0.0258(15) Uani 1 d . .
O4 O 0.2745(6) 0.5521(3) 0.2849(2) 0.037(2) Uani 1 d . .
O5 O -0.0741(6) 0.3400(3) 0.2188(2) 0.033(2) Uani 1 d . .
O6 O -0.0892(7) 0.2284(4) 0.2189(2) 0.049(2) Uani 1 d . .
C1 C 0.1262(7) 0.2975(4) -0.0379(2) 0.016(2) Uani 1 d . .
C2 C 0.1666(8) 0.2563(4) -0.1058(2) 0.020(2) Uani 1 d . .
C3 C 0.2650(9) 0.2360(5) -0.1787(3) 0.041(3) Uani 1 d . .
H3A H 0.3258(9) 0.1989(5) -0.1748(3) 0.049 Uiso 1 calc R .
H3B H 0.2372(9) 0.2371(5) -0.2057(3) 0.049 Uiso 1 calc R .
C4 C 0.3357(10) 0.3019(5) -0.1682(3) 0.039(3) Uani 1 d . .
H4A H 0.2733(10) 0.3386(5) -0.1703(3) 0.047 Uiso 1 calc R .
H4B H 0.4012(10) 0.3101(5) -0.1866(3) 0.047 Uiso 1 calc R .
C5 C 0.2777(7) 0.2893(4) -0.0943(2) 0.016(2) Uani 1 d . .
C6 C 0.0764(7) 0.3112(4) -0.0037(2) 0.015(2) Uani 1 d . .
C7 C -0.0672(7) 0.3207(4) 0.0539(2) 0.016(2) Uani 1 d . .
C8 C -0.1488(7) 0.3325(4) 0.1283(2) 0.019(2) Uani 1 d . .
H8A H -0.2233(7) 0.3381(4) 0.1439(2) 0.023 Uiso 1 calc R .
H8B H -0.0951(7) 0.2966(4) 0.1395(2) 0.023 Uiso 1 calc R .
C9 C -0.0710(7) 0.3969(4) 0.1292(3) 0.022(2) Uani 1 d . .
H9A H -0.0587(7) 0.4118(4) 0.1556(3) 0.026 Uiso 1 calc R .
H9B H -0.1212(7) 0.4313(4) 0.1152(3) 0.026 Uiso 1 calc R .
C10 C 0.0447(7) 0.3531(4) 0.0649(2) 0.016(2) Uani 1 d . .
C11 C -0.1815(7) 0.0595(4) -0.0083(2) 0.013(2) Uani 1 d . .
C12 C -0.1362(7) 0.0170(4) -0.0755(2) 0.016(2) Uani 1 d . .
C13 C -0.0231(10) -0.0104(8) -0.1439(4) 0.081(5) Uani 1 d . .
H13A H 0.0321(10) -0.0487(8) -0.1371(4) 0.097 Uiso 1 calc R .
H13B H -0.0440(10) -0.0132(8) -0.1713(4) 0.097 Uiso 1 calc R .
C14 C 0.0526(11) 0.0478(6) -0.1375(3) 0.051(3) Uani 1 d . .
H14A H 0.0021(11) 0.0859(6) -0.1475(3) 0.061 Uiso 1 calc R .
H14B H 0.1285(11) 0.0440(6) -0.1527(3) 0.061 Uiso 1 calc R .
C15 C -0.0303(7) 0.0522(4) -0.0640(2) 0.017(2) Uani 1 d . .
C16 C -0.2341(7) 0.0731(4) 0.0254(2) 0.014(2) Uani 1 d . .
C17 C -0.3856(7) 0.0850(4) 0.0813(2) 0.017(2) Uani 1 d . .
C18 C -0.4585(14) 0.0874(9) 0.1560(4) 0.102(5) Uani 1 d U .
H18A H -0.5263(14) 0.1113(9) 0.1687(4) 0.122 Uiso 1 calc R .
H18B H -0.4543(14) 0.0429(9) 0.1674(4) 0.122 Uiso 1 calc R .
C19 C -0.3505(10) 0.1166(7) 0.1676(3) 0.064(4) Uani 1 d . .
H19A H -0.2977(10) 0.0823(7) 0.1807(3) 0.077 Uiso 1 calc R .
H19B H -0.3732(10) 0.1488(7) 0.1871(3) 0.077 Uiso 1 calc R .
C20 C -0.2768(7) 0.1199(4) 0.0926(2) 0.016(2) Uani 1 d . .
C21 C 0.2355(9) 0.4770(5) 0.2305(3) 0.033(2) Uani 1 d . .
C22 C 0.2027(9) 0.5083(5) 0.2696(3) 0.028(2) Uani 1 d . .
C23 C -0.0469(9) 0.2811(5) 0.2324(3) 0.034(2) Uani 1 d . .
O1W O 0.0000 0.0992(6) 0.2500 0.066(3) Uani 1 d S .
H01 H 0.0708 0.0709 0.2388 0.050 Uiso 1 d . .
N1 N 0.5000 0.3695(11) 0.2500 0.062(8) Uani 0.50 d SPDU .
C24 C 0.4179(16) 0.3264(7) 0.2686(5) 0.038(5) Uani 0.50 d PDU .
H24 H 0.3549(16) 0.3489(7) 0.2819(5) 0.046 Uiso 0.50 calc PR .
C25 C 0.4102(15) 0.2568(7) 0.2716(5) 0.047(5) Uani 0.50 d PDU .
H25 H 0.3511(15) 0.2347(7) 0.2864(5) 0.056 Uiso 0.50 calc PR .
C26 C 0.5000 0.2237(14) 0.2500 0.041(7) Uani 0.50 d SPDU .
H26 H 0.5000 0.1768(14) 0.2500 0.049 Uiso 0.50 calc SPR .

loop_
_atom_type_symbol
_atom_type_description
_atom_type_scat_dispersion_real
_atom_type_scat_dispersion_imag
_atom_type_scat_source
C C 0.0033 0.0016 'International Tables Vol C Tables 4.2.6.8 and 6.1.1.4'
H H 0.0000 0.0000 'International Tables Vol C Tables 4.2.6.8 and 6.1.1.4'
N N 0.0061 0.0033 'International Tables Vol C Tables 4.2.6.8 and 6.1.1.4'
O O 0.0106 0.0060 'International Tables Vol C Tables 4.2.6.8 and 6.1.1.4'
S S 0.1246 0.1234 'International Tables Vol C Tables 4.2.6.8 and 6.1.1.4'
Fe Fe 0.3463 0.8444 'International Tables Vol C Tables 4.2.6.8 and 6.1.1.4'

loop_
_geom_angle_atom_site_label_1
_geom_angle_atom_site_label_2
_geom_angle_atom_site_label_3
_geom_angle
_geom_angle_site_symmetry_1
_geom_angle_site_symmetry_3
_geom_angle_publ_flag
O3 Fe1 O3 97.4(4) 2 . ?
O3 Fe1 O1 81.0(2) 2 2 ?
O3 Fe1 O1 88.4(2) . 2 ?
O3 Fe1 O1 88.4(2) 2 . ?
O3 Fe1 O1 81.0(2) . . ?
O1 Fe1 O1 163.9(4) 2 . ?
O3 Fe1 O5 91.6(3) 2 . ?
O3 Fe1 O5 170.1(3) . . ?
O1 Fe1 O5 97.3(2) 2 . ?
O1 Fe1 O5 95.1(2) . . ?
O3 Fe1 O5 170.1(3) 2 2 ?
O3 Fe1 O5 91.6(2) . 2 ?
O1 Fe1 O5 95.1(2) 2 2 ?
O1 Fe1 O5 97.3(2) . 2 ?
O5 Fe1 O5 79.9(4) . 2 ?
C5 S1 C1 96.0(4) . . ?
C1 S2 C2 95.2(4) . . ?
C5 S3 C4 99.7(4) . . ?
C2 S4 C3 103.9(4) . . ?
C6 S5 C10 95.5(4) . . ?
C6 S6 C7 94.9(4) . . ?
C10 S7 C9 101.1(4) . . ?
C7 S8 C8 101.9(4) . . ?
C15 S9 C11 94.8(4) . . ?
C11 S10 C12 95.0(4) . . ?
C15 S11 C14 101.4(4) . . ?
C12 S12 C13 102.5(5) . . ?
C20 S13 C16 95.1(4) . . ?
C17 S14 C16 95.7(4) . . ?
C20 S15 C19 102.3(5) . . ?
C17 S16 C18 102.2(5) . . ?
C21 O1 Fe1 115.0(5) . . ?
C22 O3 Fe1 116.0(6) . . ?
C23 O5 Fe1 115.5(6) . . ?
C6 C1 S2 123.3(6) . . ?
C6 C1 S1 121.9(6) . . ?
S2 C1 S1 114.8(5) . . ?
C5 C2 S2 117.9(7) . . ?
C5 C2 S4 128.5(7) . . ?
S2 C2 S4 113.4(5) . . ?
C4 C3 S4 113.7(7) . . ?
C4 C3 H3A 108.8(5) . . ?
S4 C3 H3A 108.8(3) . . ?
C4 C3 H3B 108.8(5) . . ?
S4 C3 H3B 108.8(3) . . ?
H3A C3 H3B 107.7 . . ?
C3 C4 S3 114.1(7) . . ?
C3 C4 H4A 108.7(5) . . ?
S3 C4 H4A 108.7(3) . . ?
C3 C4 H4B 108.7(5) . . ?
S3 C4 H4B 108.7(3) . . ?
H4A C4 H4B 107.6 . . ?
C2 C5 S1 116.2(6) . . ?
C2 C5 S3 126.8(7) . . ?
S1 C5 S3 117.0(4) . . ?
C1 C6 S5 121.5(6) . . ?
C1 C6 S6 123.0(6) . . ?
S5 C6 S6 115.5(5) . . ?
C10 C7 S6 117.4(6) . . ?
C10 C7 S8 128.9(6) . . ?
S6 C7 S8 113.6(4) . . ?
C9 C8 S8 112.9(6) . . ?
C9 C8 H8A 109.0(4) . . ?
S8 C8 H8A 109.0(2) . . ?
C9 C8 H8B 109.0(4) . . ?
S8 C8 H8B 109.0(3) . . ?
H8A C8 H8B 107.8 . . ?
C8 C9 S7 114.7(6) . . ?
C8 C9 H9A 108.6(5) . . ?
S7 C9 H9A 108.6(3) . . ?
C8 C9 H9B 108.6(4) . . ?
S7 C9 H9B 108.6(3) . . ?
H9A C9 H9B 107.6 . . ?
C7 C10 S5 116.7(6) . . ?
C7 C10 S7 128.0(6) . . ?
S5 C10 S7 115.4(4) . . ?
C16 C11 S10 122.5(6) . . ?
C16 C11 S9 122.1(6) . . ?
S10 C11 S9 115.4(5) . . ?
C15 C12 S10 117.1(6) . . ?
C15 C12 S12 128.0(6) . . ?
S10 C12 S12 114.9(4) . . ?
C14 C13 S12 120.5(10) . . ?
C14 C13 H13A 107.2(8) . . ?
S12 C13 H13A 107.2(5) . . ?
C14 C13 H13B 107.2(7) . . ?
S12 C13 H13B 107.2(4) . . ?
H13A C13 H13B 106.8 . . ?
C13 C14 S11 118.9(9) . . ?
C13 C14 H14A 107.6(8) . . ?
S11 C14 H14A 107.6(4) . . ?
C13 C14 H14B 107.6(6) . . ?
S11 C14 H14B 107.6(3) . . ?
H14A C14 H14B 107.0 . . ?
C12 C15 S9 117.7(6) . . ?
C12 C15 S11 128.2(7) . . ?
S9 C15 S11 114.1(4) . . ?
C11 C16 S14 123.7(6) . . ?
C11 C16 S13 121.6(6) . . ?
S14 C16 S13 114.6(5) . . ?
C20 C17 S14 117.4(6) . . ?
C20 C17 S16 125.9(7) . . ?
S14 C17 S16 116.6(4) . . ?
C19 C18 S16 128.3(11) . . ?
C19 C18 H18A 105.2(10) . . ?
S16 C18 H18A 105.2(5) . . ?
C19 C18 H18B 105.2(10) . . ?
S16 C18 H18B 105.2(5) . . ?
H18A C18 H18B 105.9 . . ?
C18 C19 S15 124.7(10) . . ?
C18 C19 H19A 106.1(10) . . ?
S15 C19 H19A 106.1(4) . . ?
C18 C19 H19B 106.1(10) . . ?
S15 C19 H19B 106.1(5) . . ?
H19A C19 H19B 106.3 . . ?
C17 C20 S13 116.7(6) . . ?
C17 C20 S15 127.1(6) . . ?
S13 C20 S15 116.0(4) . . ?
O2 C21 O1 126.5(9) . . ?
O2 C21 C22 119.2(9) . . ?
O1 C21 C22 114.2(8) . . ?
O4 C22 O3 126.0(9) . . ?
O4 C22 C21 120.3(8) . . ?
O3 C22 C21 113.6(8) . . ?
O6 C23 O5 125.0(9) . . ?
O6 C23 C23 120.7(6) . 2 ?
O5 C23 C23 114.4(5) . 2 ?
C24 N1 C24 103.9(24) . 2_655 ?
C25 C24 N1 133.3(21) . . ?
C25 C24 H24 113.3(10) . . ?
N1 C24 H24 113.3(12) . . ?
C24 C25 C26 112.9(21) . . ?
C24 C25 H25 123.5(10) . . ?
C26 C25 H25 123.5(13) . . ?
C25 C26 C25 123.4(26) 2_655 . ?
C25 C26 H26 118.3(13) 2_655 . ?
C25 C26 H26 118.3(13) . . ?

loop_
_geom_bond_atom_site_label_1
_geom_bond_atom_site_label_2
_geom_bond_distance
_geom_bond_site_symmetry_2
_geom_bond_publ_flag
Fe1 O3 1.996(6) 2 ?
Fe1 O3 1.996(6) . ?
Fe1 O1 2.004(6) 2 ?
Fe1 O1 2.004(6) . ?
Fe1 O5 2.013(6) . ?
Fe1 O5 2.013(6) 2 ?
S1 C5 1.728(8) . ?
S1 C1 1.747(7) . ?
S2 C1 1.733(8) . ?
S2 C2 1.737(8) . ?
S3 C5 1.737(8) . ?
S3 C4 1.782(10) . ?
S4 C2 1.764(9) . ?
S4 C3 1.816(9) . ?
S5 C6 1.737(8) . ?
S5 C10 1.743(8) . ?
S6 C6 1.739(8) . ?
S6 C7 1.746(8) . ?
S7 C10 1.745(8) . ?
S7 C9 1.802(8) . ?
S8 C7 1.752(7) . ?
S8 C8 1.830(8) . ?
S9 C15 1.733(8) . ?
S9 C11 1.745(7) . ?
S10 C11 1.729(8) . ?
S10 C12 1.747(8) . ?
S11 C15 1.755(8) . ?
S11 C14 1.795(10) . ?
S12 C12 1.767(8) . ?
S12 C13 1.780(10) . ?
S13 C20 1.750(8) . ?
S13 C16 1.752(8) . ?
S14 C17 1.729(9) . ?
S14 C16 1.740(7) . ?
S15 C20 1.760(9) . ?
S15 C19 1.792(10) . ?
S16 C17 1.739(8) . ?
S16 C18 1.801(15) . ?
O1 C21 1.292(11) . ?
O2 C21 1.219(11) . ?
O3 C22 1.282(10) . ?
O4 C22 1.240(10) . ?
O5 C23 1.287(11) . ?
O6 C23 1.216(11) . ?
C1 C6 1.352(11) . ?
C2 C5 1.357(11) . ?
C3 C4 1.532(13) . ?
C3 H3A 0.97 . ?
C3 H3B 0.97 . ?
C4 H4A 0.97 . ?
C4 H4B 0.97 . ?
C7 C10 1.353(11) . ?
C8 C9 1.507(11) . ?
C8 H8A 0.97 . ?
C8 H8B 0.97 . ?
C9 H9A 0.97 . ?
C9 H9B 0.97 . ?
C11 C16 1.348(11) . ?
C12 C15 1.335(11) . ?
C13 C14 1.403(15) . ?
C13 H13A 0.97 . ?
C13 H13B 0.97 . ?
C14 H14A 0.97 . ?
C14 H14B 0.97 . ?
C17 C20 1.355(11) . ?
C18 C19 1.295(15) . ?
C18 H18A 0.97 . ?
C18 H18B 0.97 . ?
C19 H19A 0.97 . ?
C19 H19B 0.97 . ?
C21 C22 1.554(13) . ?
C23 C23 1.52(2) 2 ?
O1W H01 1.014(6) . ?
N1 C24 1.388(2) . ?
N1 C24 1.388(2) 2_655 ?
C24 C25 1.388(2) . ?
C24 H24 0.93 . ?
C25 C26 1.388(2) . ?
C25 H25 0.93 . ?
C26 C25 1.388(2) 2_655 ?
C26 H26 0.93 . ?

loop_
_geom_torsion_atom_site_label_1
_geom_torsion_atom_site_label_2
_geom_torsion_atom_site_label_3
_geom_torsion_atom_site_label_4
_geom_torsion
_geom_torsion_site_symmetry_1
_geom_torsion_site_symmetry_2
_geom_torsion_site_symmetry_3
_geom_torsion_site_symmetry_4
_geom_torsion_publ_flag
O3 Fe1 O1 C21 93.7(6) 2 . . . ?
O3 Fe1 O1 C21 -4.1(6) . . . . ?
O1 Fe1 O1 C21 45.2(6) 2 . . . ?
O5 Fe1 O1 C21 -174.9(6) . . . . ?
O5 Fe1 O1 C21 -94.5(6) 2 . . . ?
O3 Fe1 O3 C22 -82.8(6) 2 . . . ?
O1 Fe1 O3 C22 -163.5(6) 2 . . . ?
O1 Fe1 O3 C22 4.3(6) . . . . ?
O5 Fe1 O3 C22 71.4(16) . . . . ?
O5 Fe1 O3 C22 101.5(6) 2 . . . ?
O3 Fe1 O5 C23 -172.8(6) 2 . . . ?
O3 Fe1 O5 C23 32.8(18) . . . . ?
O1 Fe1 O5 C23 -91.7(6) 2 . . . ?
O1 Fe1 O5 C23 98.7(7) . . . . ?
O5 Fe1 O5 C23 2.2(5) 2 . . . ?
C2 S2 C1 C6 -179.5(7) . . . . ?
C2 S2 C1 S1 1.2(5) . . . . ?
C5 S1 C1 C6 179.0(7) . . . . ?
C5 S1 C1 S2 -1.7(5) . . . . ?
C1 S2 C2 C5 -0.1(7) . . . . ?
C1 S2 C2 S4 -175.9(5) . . . . ?
C3 S4 C2 C5 1.2(9) . . . . ?
C3 S4 C2 S2 176.5(5) . . . . ?
C2 S4 C3 C4 -32.7(8) . . . . ?
S4 C3 C4 S3 66.9(9) . . . . ?
C5 S3 C4 C3 -59.8(7) . . . . ?
S2 C2 C5 S1 -1.1(9) . . . . ?
S4 C2 C5 S1 174.0(5) . . . . ?
S2 C2 C5 S3 -177.6(5) . . . . ?
S4 C2 C5 S3 -2.5(12) . . . . ?
C1 S1 C5 C2 1.7(7) . . . . ?
C1 S1 C5 S3 178.5(5) . . . . ?
C4 S3 C5 C2 27.6(8) . . . . ?
C4 S3 C5 S1 -148.8(5) . . . . ?
S2 C1 C6 S5 -179.3(4) . . . . ?
S1 C1 C6 S5 -0.1(10) . . . . ?
S2 C1 C6 S6 -0.8(11) . . . . ?
S1 C1 C6 S6 178.4(4) . . . . ?
C10 S5 C6 C1 -179.1(7) . . . . ?
C10 S5 C6 S6 2.2(5) . . . . ?
C7 S6 C6 C1 179.6(7) . . . . ?
C7 S6 C6 S5 -1.8(5) . . . . ?
C6 S6 C7 C10 0.5(7) . . . . ?
C6 S6 C7 S8 -179.5(5) . . . . ?
C8 S8 C7 C10 -12.2(9) . . . . ?
C8 S8 C7 S6 167.8(4) . . . . ?
C7 S8 C8 C9 44.8(6) . . . . ?
S8 C8 C9 S7 -69.8(7) . . . . ?
C10 S7 C9 C8 50.8(7) . . . . ?
S6 C7 C10 S5 1.0(9) . . . . ?
S8 C7 C10 S5 -179.0(5) . . . . ?
S6 C7 C10 S7 -178.0(5) . . . . ?
S8 C7 C10 S7 2.0(12) . . . . ?
C6 S5 C10 C7 -1.9(7) . . . . ?
C6 S5 C10 S7 177.2(4) . . . . ?
C9 S7 C10 C7 -16.8(9) . . . . ?
C9 S7 C10 S5 164.2(4) . . . . ?
C12 S10 C11 C16 179.9(7) . . . . ?
C12 S10 C11 S9 -2.0(5) . . . . ?
C15 S9 C11 C16 -179.9(7) . . . . ?
C15 S9 C11 S10 2.0(5) . . . . ?
C11 S10 C12 C15 1.2(7) . . . . ?
C11 S10 C12 S12 -175.7(5) . . . . ?
C13 S12 C12 C15 7.2(10) . . . . ?
C13 S12 C12 S10 -176.2(6) . . . . ?
C12 S12 C13 C14 -34.8(13) . . . . ?
S12 C13 C14 S11 57.5(15) . . . . ?
C15 S11 C14 C13 -43.3(11) . . . . ?
S10 C12 C15 S9 0.0(9) . . . . ?
S12 C12 C15 S9 176.5(5) . . . . ?
S10 C12 C15 S11 -179.7(5) . . . . ?
S12 C12 C15 S11 -3.2(12) . . . . ?
C11 S9 C15 C12 -1.2(7) . . . . ?
C11 S9 C15 S11 178.5(5) . . . . ?
C14 S11 C15 C12 16.5(9) . . . . ?
C14 S11 C15 S9 -163.1(6) . . . . ?
S10 C11 C16 S14 0.1(10) . . . . ?
S9 C11 C16 S14 -177.9(4) . . . . ?
S10 C11 C16 S13 176.6(4) . . . . ?
S9 C11 C16 S13 -1.3(10) . . . . ?
C17 S14 C16 C11 -176.8(7) . . . . ?
C17 S14 C16 S13 6.4(5) . . . . ?
C20 S13 C16 C11 176.8(7) . . . . ?
C20 S13 C16 S14 -6.3(5) . . . . ?
C16 S14 C17 C20 -3.9(7) . . . . ?
C16 S14 C17 S16 178.9(5) . . . . ?
C18 S16 C17 C20 -23.5(10) . . . . ?
C18 S16 C17 S14 153.5(7) . . . . ?
C17 S16 C18 C19 18.7(19) . . . . ?
S16 C18 C19 S15 6.9(26) . . . . ?
C20 S15 C19 C18 -26.8(16) . . . . ?
S14 C17 C20 S13 0.0(9) . . . . ?
S16 C17 C20 S13 177.0(5) . . . . ?
S14 C17 C20 S15 -174.1(5) . . . . ?
S16 C17 C20 S15 2.9(12) . . . . ?
C16 S13 C20 C17 3.8(7) . . . . ?
C16 S13 C20 S15 178.6(5) . . . . ?
C19 S15 C20 C17 22.2(9) . . . . ?
C19 S15 C20 S13 -151.9(6) . . . . ?
Fe1 O1 C21 O2 -176.0(8) . . . . ?
Fe1 O1 C21 C22 3.2(10) . . . . ?
Fe1 O3 C22 O4 176.7(7) . . . . ?
Fe1 O3 C22 C21 -3.8(9) . . . . ?
O2 C21 C22 O4 -0.8(14) . . . . ?
O1 C21 C22 O4 179.9(8) . . . . ?
O2 C21 C22 O3 179.6(9) . . . . ?
O1 C21 C22 O3 0.3(11) . . . . ?
Fe1 O5 C23 O6 175.4(8) . . . . ?
Fe1 O5 C23 C23 -5.5(13) . . . 2 ?
C24 N1 C24 C25 1.8(14) 2_655 . . . ?
N1 C24 C25 C26 -3.2(25) . . . . ?
C24 C25 C26 C25 1.3(10) . . . 2_655 ?
